data_1100355
loop_
_publ_author_name
'D\"otz, Karl Heinz'
'Sch\"afer, Thomas'
'Kroll, Friedrich'
'Harms, Klaus'

_publ_section_title
;
 Alkyne(carbene) Complexes: Stabilization of an Intermediate of
 Carbene Annelation
;
_journal_coden_ASTM ACIEAY
_journal_issue 9
_journal_name_full
;
 Angewandte Chemie, International Edition in English
;
_journal_page_first 1236
_journal_page_last 1238
_journal_paper_doi 10.1002/anie.199212361
_journal_volume 31
_journal_year 1992
_chemical_formula_sum 'C32 H24 O2'
_space_group_IT_number 2
_symmetry_cell_setting triclinic
_symmetry_Int_Tables_number 2
_symmetry_space_group_name_Hall '-P 1'
_symmetry_space_group_name_H-M 'P -1'
_cell_angle_alpha 80.52(1)
_cell_angle_beta 81.69(1)
_cell_angle_gamma 73.59(1)
_cell_formula_units_Z 4
_cell_length_a 10.580(1)
_cell_length_b 12.645(1)
_cell_length_c 18.342(2)
_cod_database_code 1100355

loop_
_symmetry_equiv_pos_site_id
_symmetry_equiv_pos_as_xyz
1 x,y,z
2 -x,-y,-z

loop_
_atom_site_label
_atom_site_type_symbol
_atom_site_fract_x
_atom_site_fract_y
_atom_site_fract_z
O1 O -0.09165(30) 1.07767(22) 1.32448(14)
O2 O 0.29853(23) 0.88625(18) 0.95730(15)
C1 C -0.01269(38) 1.02594(32) 1.26627(22)
C2 C 0.00352(37) 0.90953(31) 1.27105(23)
C3 C -0.05452(38) 0.85126(35) 1.33306(22)
H1 H -0.11266(38) 0.89138(35) 1.37041(22)
C4 C -0.02838(43) 0.73771(37) 1.34035(24)
H2 H -0.06945(43) 0.69831(37) 1.38200(24)
C5 C 0.05764(42) 0.68098(33) 1.28706(25)
H3 H 0.07966(42) 0.60121(33) 1.29352(25)
C6 C 0.11249(36) 0.73546(30) 1.22492(22)
H4 H 0.17172(36) 0.69318(30) 1.18894(22)
C7 C 0.08289(34) 0.85337(29) 1.21318(21)
C8 C 0.13833(31) 0.91614(26) 1.14858(21)
C9 C 0.19153(33) 0.86905(27) 1.08021(21)
C10 C 0.25083(34) 0.92900(28) 1.02423(22)
C11 C 0.27285(33) 1.03262(27) 1.03055(21)
C12 C 0.35100(35) 1.0833(3) 0.97532(21)
H5 H 0.38422(35) 1.05079(30) 0.93027(21)
C13 C 0.38050(37) 1.17866(31) 0.98438(24)
H6 H 0.43305(37) 1.21312(31) 0.94578(24)
C14 C 0.33417(37) 1.22520(29) 1.04938(24)
H7 H 0.35765(37) 1.29043(29) 1.05668(24)
C15 C 0.25544(34) 1.17896(27) 1.10343(21)
H8 H 0.22449(34) 1.21318(27) 1.14799(21)
C16 C 0.21769(32) 1.08193(26) 1.09605(20)
C17 C 0.13622(33) 1.02742(27) 1.1524(2)
C18 C 0.05393(36) 1.08349(27) 1.21298(21)
C19 C 0.17590(37) 0.76197(28) 1.06363(18)
C20 C 0.28470(37) 0.6717(3) 1.0559(2)
H9 H 0.37130(37) 0.6777(3) 1.06114(20)
C21 C 0.26955(45) 0.57196(31) 1.04062(22)
H10 H 0.34551(45) 0.50946(31) 1.03585(22)
C22 C 0.14745(53) 0.56248(34) 1.03264(22)
H11 H 0.13744(53) 0.49329(34) 1.02261(22)
C23 C 0.03821(44) 0.65242(34) 1.03869(22)
H12 H -0.04761(44) 0.64634(34) 1.03185(22)
C24 C 0.05263(37) 0.75209(29) 1.05465(19)
H13 H -0.02367(37) 0.81428(29) 1.05952(19)
C25 C 0.03143(35) 1.20447(28) 1.21663(21)
C26 C 0.07484(35) 1.24008(30) 1.27422(21)
H14 H 0.11799(35) 1.1866(3) 1.31255(21)
C27 C 0.05598(40) 1.35201(35) 1.27619(24)
H15 H 0.08731(40) 1.37636(35) 1.31541(24)
C28 C -0.00895(42) 1.42950(33) 1.22189(27)
H16 H -0.02136(42) 1.50737(33) 1.22325(27)
C29 C -0.05445(37) 1.39554(30) 1.16571(24)
H17 H -0.09937(37) 1.4496(3) 1.12824(24)
C30 C -0.03642(35) 1.28447(30) 1.16362(21)
H18 H -0.07070(35) 1.2613(3) 1.12500(21)
C31 C -0.21687(41) 1.15041(39) 1.30775(24)
H19 H -0.26963(41) 1.16885(39) 1.35336(24)
H20 H -0.25832(41) 1.10994(39) 1.28298(24)
H21 H -0.20926(41) 1.21744(39) 1.27632(24)
C32 C 0.20674(41) 0.92585(33) 0.90167(21)
H22 H 0.23895(41) 0.88284(33) 0.86108(21)
H23 H 0.20446(41) 1.00226(33) 0.88460(21)
H24 H 0.11908(41) 0.92031(33) 0.92065(21)
O3 O 0.19462(23) 0.51761(20) 0.54076(14)
O4 O 0.60857(30) 0.67613(20) 0.17600(14)
C33 C 0.24969(35) 0.56513(30) 0.47369(23)
C34 C 0.23011(34) 0.68247(30) 0.46378(22)
C35 C 0.15359(35) 0.74726(32) 0.51865(22)
H25 H 0.11914(35) 0.71181(32) 0.56454(22)
C36 C 0.12907(37) 0.86092(34) 0.50650(25)
H26 H 0.07994(37) 0.90501(34) 0.54432(25)
C37 C 0.17533(37) 0.91193(32) 0.43895(25)
H27 H 0.15361(37) 0.99162(32) 0.42937(25)
C38 C 0.25147(33) 0.85007(29) 0.38570(21)
H28 H 0.28089(33) 0.88765(29) 0.33927(21)
C39 C 0.28794(33) 0.73260(28) 0.39761(21)
C40 C 0.37097(33) 0.66261(27) 0.34461(20)
C41 C 0.45756(34) 0.70511(26) 0.28566(21)
C42 C 0.52334(37) 0.63985(29) 0.23336(22)
C43 C 0.50374(36) 0.53434(28) 0.22986(21)
C44 C 0.56147(36) 0.47566(30) 0.16855(21)
H29 H 0.62105(36) 0.50423(30) 0.13109(21)
C45 C 0.53321(41) 0.37896(32) 0.16213(23)
H30 H 0.57392(41) 0.33877(32) 0.12100(23)
C46 C 0.44453(41) 0.33954(30) 0.21595(24)
H31 H 0.41994(41) 0.27413(30) 0.21016(24)
C47 C 0.39216(36) 0.39244(28) 0.27689(21)
H32 H 0.33301(36) 0.36199(28) 0.31357(21)
C48 C 0.42188(34) 0.49007(26) 0.2876(2)
C49 C 0.36797(31) 0.55071(27) 0.35107(21)
C50 C 0.31024(33) 0.50019(27) 0.41979(21)
C51 C 0.48562(33) 0.81461(27) 0.28292(21)
C52 C 0.54322(34) 0.83773(28) 0.33977(20)
H33 H 0.56825(34) 0.78122(28) 0.38084(20)
C53 C 0.56465(37) 0.94035(31) 0.33857(23)
H34 H 0.60456(37) 0.95486(31) 0.37836(23)
C54 C 0.52917(41) 1.02261(32) 0.27965(26)
H35 H 0.54138(41) 1.09507(32) 0.27940(26)
C55 C 0.47699(38) 1.00027(29) 0.22221(24)
H36 H 0.45557(38) 1.05650(29) 0.18052(24)
C56 C 0.45420(33) 0.89743(28) 0.22326(21)
H37 H 0.41632(33) 0.88332(28) 0.18253(21)
C57 C 0.32485(38) 0.37780(28) 0.43840(18)
C58 C 0.44965(38) 0.30442(29) 0.44271(19)
H38 H 0.52661(38) 0.33236(29) 0.43561(19)
C59 C 0.46317(42) 0.19012(31) 0.45729(21)
H39 H 0.54965(42) 0.13947(31) 0.46009(21)
C60 C 0.35259(49) 0.15010(33) 0.46777(21)
H40 H 0.36250(49) 0.07135(33) 0.47599(21)
C61 C 0.22876(44) 0.22230(34) 0.46635(21)
H41 H 0.15187(44) 0.19413(34) 0.47508(21)
C62 C 0.21452(37) 0.33648(30) 0.45224(19)
H42 H 0.12752(37) 0.38683(30) 0.45219(19)
C63 C 0.28377(41) 0.48304(32) 0.59736(21)
H43 H 0.23693(41) 0.44319(32) 0.63589(21)
H44 H 0.29710(41) 0.54555(32) 0.61567(21)
H45 H 0.36807(41) 0.43466(32) 0.58237(21)
C64 C 0.73107(40) 0.68575(33) 0.19361(23)
H46 H 0.7906(4) 0.70237(33) 0.15135(23)
H47 H 0.7696(4) 0.61371(33) 0.21924(23)
H48 H 0.71536(40) 0.74079(33) 0.22656(23)

loop_
_atom_type_symbol
_atom_type_radius_bond
C 0.68
H 0.23
O 0.68
